data_2213631
loop_
_publ_author_name
'Yu-Lan Ren'
'Yu-Jing Liu'
'Wen-Dong Song'

_publ_section_title Diaquabis(4-chlorobenzoato-\k<i>O</i>)(1,10-phenanthroline-\k^2^<i>N</i>,<i>N</i>')cobalt(II)
_journal_coeditor_code ZL2010
_journal_issue 5
_journal_name_full 'Acta Crystallographica Section E'
_journal_page_first m1191
_journal_page_last m1193
_journal_paper_doi 10.1107/S1600536807013438
_journal_volume 63
_journal_year 2007
_chemical_formula_iupac '[Co (C7 H4 Cl O2)2 (C12 H8 N2) (H2 O)2]'
_chemical_formula_moiety 'C26 H20 Cl2 Co N2 O6'
_chemical_formula_sum 'C26 H20 Cl2 Co N2 O6'
_chemical_formula_weight 586.27
_chemical_name_systematic
;
Diaquabis(4-chlorobenzoato-\kO)(1,10-phenanthroline-\k^2^N,N')cobalt(II)
;
_space_group_IT_number 2
_symmetry_cell_setting triclinic
_symmetry_space_group_name_Hall '-P 1'
_symmetry_space_group_name_H-M 'P -1'
_atom_sites_solution_hydrogens geom
_atom_sites_solution_primary direct
_atom_sites_solution_secondary difmap
_audit_creation_method SHELXL97
_cell_angle_alpha 96.4270(10)
_cell_angle_beta 94.8870(10)
_cell_angle_gamma 102.7630(10)
_cell_formula_units_Z 2
_cell_length_a 7.7228(2)
_cell_length_b 9.0264(2)
_cell_length_c 18.0710(4)
_cell_measurement_reflns_used 5528
_cell_measurement_temperature 293(2)
_cell_measurement_theta_max 26
_cell_measurement_theta_min 2.33
_cell_volume 1212.99(5)
_computing_cell_refinement 'SAINT (Bruker, 1999)'
_computing_data_collection 'SMART (Bruker, 1998)'
_computing_data_reduction SAINT
_computing_molecular_graphics 'SHELXTL (Bruker, 1998)'
_computing_publication_material SHELXTL
_computing_structure_refinement 'SHELXL97 (Sheldrick, 1997)'
_computing_structure_solution 'SHELXS97 (Sheldrick, 1997)'
_diffrn_ambient_temperature 293(2)
_diffrn_measured_fraction_theta_full 0.995
_diffrn_measured_fraction_theta_max 0.995
_diffrn_measurement_device_type 'Bruker APEXII area-detector'
_diffrn_measurement_method '\f and \w'
_diffrn_radiation_monochromator graphite
_diffrn_radiation_source 'fine-focus sealed tube'
_diffrn_radiation_type MoK\a
_diffrn_radiation_wavelength 0.71073
_diffrn_reflns_av_R_equivalents 0.0389
_diffrn_reflns_av_sigmaI/netI 0.0425
_diffrn_reflns_limit_h_max 9
_diffrn_reflns_limit_h_min -9
_diffrn_reflns_limit_k_max 11
_diffrn_reflns_limit_k_min -11
_diffrn_reflns_limit_l_max 22
_diffrn_reflns_limit_l_min -22
_diffrn_reflns_number 16932
_diffrn_reflns_theta_full 26.00
_diffrn_reflns_theta_max 26.00
_diffrn_reflns_theta_min 1.14
_diffrn_standards_number 0
_exptl_absorpt_coefficient_mu 0.975
_exptl_absorpt_correction_T_max 0.8676
_exptl_absorpt_correction_T_min 0.7927
_exptl_absorpt_correction_type multi-scan
_exptl_absorpt_process_details '(SADABS; Sheldrick, 1996)'
_exptl_crystal_colour orange
_exptl_crystal_density_diffrn 1.605
_exptl_crystal_density_method 'not measured'
_exptl_crystal_description block
_exptl_crystal_F_000 598
_exptl_crystal_size_max 0.25
_exptl_crystal_size_mid 0.15
_exptl_crystal_size_min 0.15
_refine_diff_density_max 0.666
_refine_diff_density_min -0.421
_refine_ls_extinction_method none
_refine_ls_goodness_of_fit_ref 1.069
_refine_ls_hydrogen_treatment constr
_refine_ls_matrix_type full
_refine_ls_number_parameters 334
_refine_ls_number_reflns 4731
_refine_ls_number_restraints 6
_refine_ls_restrained_S_all 1.068
_refine_ls_R_factor_all 0.0547
_refine_ls_R_factor_gt 0.0416
_refine_ls_shift/su_max 0.001
_refine_ls_shift/su_mean 0.000
_refine_ls_structure_factor_coef Fsqd
_refine_ls_weighting_details 'calc w = 1/[\s^2^(Fo^2^)+(0.063P)^2^+0.3263P] where P=(Fo^2^+2Fc^2^)/3'
_refine_ls_weighting_scheme calc
_refine_ls_wR_factor_gt 0.1070
_refine_ls_wR_factor_ref 0.1196
_reflns_number_gt 3818
_reflns_number_total 4731
_reflns_threshold_expression I>2\s(I)
_cod_data_source_file zl2010.cif
_cod_data_source_block I
_cod_database_code 2213631
_cod_database_fobs_code 2213631

loop_
_symmetry_equiv_pos_as_xyz
'x, y, z'
'-x, -y, -z'

loop_
_atom_site_type_symbol
_atom_site_label
_atom_site_fract_x
_atom_site_fract_y
_atom_site_fract_z
_atom_site_U_iso_or_equiv
_atom_site_adp_type
_atom_site_calc_flag
_atom_site_refinement_flags
_atom_site_occupancy
C C1 0.1797(4) 0.7071(3) 0.67983(16) 0.0312(6) Uani d . 1
C C2 0.1345(4) 0.7118(3) 0.75938(16) 0.0327(7) Uani d . 1
C C3 -0.0010(4) 0.6018(4) 0.78052(18) 0.0397(7) Uani d . 1
H H3 -0.0745 0.5284 0.7442 0.048 Uiso calc R 1
C C4 -0.0282(4) 0.6001(4) 0.85536(19) 0.0483(9) Uani d . 1
H H4 -0.1179 0.5252 0.8696 0.058 Uiso calc R 1
C C5 0.0804(5) 0.7115(4) 0.90833(19) 0.0473(8) Uani d . 1
C C6 0.2099(5) 0.8224(4) 0.8887(2) 0.0507(9) Uani d . 1
H H6 0.2792 0.8985 0.9250 0.061 Uiso calc R 1
C C7 0.2386(4) 0.8219(4) 0.81401(19) 0.0451(8) Uani d . 1
H H7 0.3293 0.8969 0.8005 0.054 Uiso calc R 1
C C8 0.5191(4) 0.4209(3) 0.72812(17) 0.0319(7) Uani d . 1
C C9 0.4791(4) 0.3652(3) 0.80095(17) 0.0328(7) Uani d . 1
C C10 0.3940(4) 0.4432(4) 0.85186(17) 0.0376(7) Uani d . 1
H H10 0.3579 0.5300 0.8397 0.045 Uiso calc R 1
C C11 0.3623(4) 0.3940(4) 0.91996(18) 0.0432(8) Uani d . 1
H H11 0.3049 0.4468 0.9535 0.052 Uiso calc R 1
C C12 0.4164(5) 0.2667(4) 0.93754(18) 0.0428(8) Uani d . 1
C C13 0.5049(5) 0.1888(4) 0.8894(2) 0.0498(9) Uani d . 1
H H13 0.5448 0.1046 0.9029 0.060 Uiso calc R 1
C C14 0.5337(5) 0.2373(4) 0.8205(2) 0.0456(8) Uani d . 1
H H14 0.5903 0.1835 0.7871 0.055 Uiso calc R 1
C C15 0.6020(4) 0.8332(4) 0.48702(17) 0.0367(7) Uani d . 1
H H15 0.5203 0.7470 0.4619 0.044 Uiso calc R 1
C C16 0.6769(5) 0.9459(4) 0.44538(18) 0.0429(8) Uani d . 1
H H16 0.6455 0.9345 0.3939 0.051 Uiso calc R 1
C C17 0.7974(4) 1.0737(4) 0.4807(2) 0.0473(9) Uani d . 1
H H17 0.8481 1.1508 0.4536 0.057 Uiso calc R 1
C C18 0.8441(4) 1.0873(3) 0.55861(19) 0.0373(7) Uani d . 1
C C19 0.9699(4) 1.2162(4) 0.6015(2) 0.0517(9) Uani d . 1
H H19 1.0245 1.2965 0.5771 0.062 Uiso calc R 1
C C20 1.0107(5) 1.2237(4) 0.6756(2) 0.0523(9) Uani d . 1
H H20 1.0947 1.3077 0.7014 0.063 Uiso calc R 1
C C21 0.9273(4) 1.1048(4) 0.71568(19) 0.0401(8) Uani d . 1
C C22 0.9584(5) 1.1059(4) 0.7939(2) 0.0508(9) Uani d . 1
H H22 1.0407 1.1871 0.8228 0.061 Uiso calc R 1
C C23 0.8688(5) 0.9892(4) 0.82706(19) 0.0497(9) Uani d . 1
H H23 0.8877 0.9907 0.8787 0.060 Uiso calc R 1
C C24 0.7478(4) 0.8667(4) 0.78292(17) 0.0376(7) Uani d . 1
H H24 0.6864 0.7873 0.8061 0.045 Uiso calc R 1
C C25 0.8029(4) 0.9766(3) 0.67605(17) 0.0312(7) Uani d . 1
C C26 0.7615(4) 0.9685(3) 0.59611(17) 0.0310(6) Uani d . 1
Cl Cl1 0.05491(16) 0.70879(15) 1.00310(5) 0.0778(3) Uani d . 1
Cl Cl2 0.37789(16) 0.20290(12) 1.02362(5) 0.0703(3) Uani d . 1
Co Co1 0.53352(5) 0.68353(4) 0.63387(2) 0.02690(14) Uani d . 1
N N1 0.6399(3) 0.8412(3) 0.56082(13) 0.0298(5) Uani d . 1
N N2 0.7176(3) 0.8596(3) 0.70942(13) 0.0307(5) Uani d . 1
O O1 0.3301(2) 0.7855(2) 0.66977(11) 0.0335(5) Uani d . 1
O O2 0.0700(3) 0.6235(3) 0.62839(12) 0.0434(5) Uani d . 1
O O3 0.4777(3) 0.5455(2) 0.71697(12) 0.0396(5) Uani d . 1
O O4 0.5946(3) 0.3463(2) 0.68419(12) 0.0444(6) Uani d . 1
O O1W 0.3317(3) 0.5359(3) 0.55566(11) 0.0407(5) Uani d D 1
O O2W 0.7121(2) 0.5456(2) 0.59728(10) 0.0319(5) Uani d D 1
H H1W 0.2392 0.5586 0.5673 0.038 Uiso d RD 1
H H4W 0.8209 0.5846 0.6114 0.038 Uiso d RD 1
H H2W 0.3196 0.5088 0.5104 0.038 Uiso d RD 1
H H3W 0.6838 0.4732 0.6227 0.038 Uiso d RD 1

loop_
_atom_site_aniso_label
_atom_site_aniso_U_11
_atom_site_aniso_U_22
_atom_site_aniso_U_33
_atom_site_aniso_U_12
_atom_site_aniso_U_13
_atom_site_aniso_U_23
C1 0.0279(16) 0.0330(16) 0.0355(17) 0.0110(13) 0.0061(13) 0.0065(13)
C2 0.0276(15) 0.0356(16) 0.0367(17) 0.0105(13) 0.0067(12) 0.0041(13)
C3 0.0322(16) 0.0457(19) 0.0391(18) 0.0059(14) 0.0031(13) 0.0043(15)
C4 0.0402(19) 0.056(2) 0.047(2) 0.0028(17) 0.0115(16) 0.0123(17)
C5 0.049(2) 0.058(2) 0.0384(19) 0.0165(18) 0.0104(16) 0.0067(17)
C6 0.052(2) 0.052(2) 0.043(2) 0.0056(18) 0.0069(16) -0.0028(17)
C7 0.0426(19) 0.0411(19) 0.047(2) 0.0020(15) 0.0098(15) -0.0011(16)
C8 0.0273(15) 0.0292(15) 0.0369(17) -0.0004(12) 0.0050(12) 0.0074(13)
C9 0.0298(15) 0.0321(16) 0.0368(17) 0.0061(13) 0.0023(12) 0.0091(13)
C10 0.0404(18) 0.0347(17) 0.0393(18) 0.0084(14) 0.0070(14) 0.0110(14)
C11 0.051(2) 0.0445(19) 0.0356(18) 0.0130(16) 0.0080(15) 0.0071(15)
C12 0.052(2) 0.0428(19) 0.0336(18) 0.0064(16) 0.0052(15) 0.0168(15)
C13 0.062(2) 0.0416(19) 0.052(2) 0.0199(18) 0.0078(18) 0.0195(17)
C14 0.051(2) 0.0408(19) 0.051(2) 0.0161(16) 0.0148(16) 0.0143(16)
C15 0.0377(17) 0.0413(18) 0.0323(17) 0.0094(14) 0.0076(13) 0.0063(14)
C16 0.052(2) 0.052(2) 0.0334(18) 0.0211(17) 0.0142(15) 0.0176(16)
C17 0.047(2) 0.046(2) 0.061(2) 0.0176(17) 0.0256(17) 0.0293(18)
C18 0.0333(16) 0.0308(16) 0.052(2) 0.0094(13) 0.0148(14) 0.0132(15)
C19 0.040(2) 0.0306(17) 0.085(3) 0.0003(15) 0.0197(19) 0.0151(18)
C20 0.0398(19) 0.0306(18) 0.078(3) -0.0043(15) 0.0053(18) -0.0015(18)
C21 0.0278(16) 0.0373(17) 0.052(2) 0.0075(14) 0.0019(14) -0.0044(15)
C22 0.0399(19) 0.048(2) 0.056(2) 0.0087(17) -0.0098(16) -0.0164(18)
C23 0.052(2) 0.061(2) 0.0348(19) 0.0206(19) -0.0071(16) -0.0066(17)
C24 0.0382(17) 0.0428(18) 0.0319(17) 0.0120(15) 0.0008(13) 0.0030(14)
C25 0.0226(14) 0.0277(15) 0.0428(18) 0.0053(12) 0.0054(12) 0.0026(13)
C26 0.0250(14) 0.0285(15) 0.0409(17) 0.0064(12) 0.0074(12) 0.0071(13)
Cl1 0.0864(8) 0.1033(9) 0.0400(6) 0.0106(7) 0.0175(5) 0.0095(6)
Cl2 0.1051(9) 0.0703(7) 0.0427(6) 0.0237(6) 0.0151(5) 0.0275(5)
Co1 0.0236(2) 0.0291(2) 0.0271(2) 0.00226(16) 0.00551(15) 0.00570(16)
N1 0.0282(13) 0.0311(13) 0.0307(13) 0.0059(11) 0.0048(10) 0.0068(11)
N2 0.0269(13) 0.0348(14) 0.0298(14) 0.0069(11) 0.0028(10) 0.0031(11)
O1 0.0278(11) 0.0311(11) 0.0413(12) 0.0038(9) 0.0089(9) 0.0067(9)
O2 0.0264(11) 0.0588(14) 0.0397(13) 0.0018(10) 0.0061(9) -0.0011(11)
O3 0.0492(13) 0.0401(13) 0.0367(12) 0.0164(11) 0.0155(10) 0.0161(10)
O4 0.0562(14) 0.0384(12) 0.0451(13) 0.0163(11) 0.0217(11) 0.0110(10)
O1W 0.0288(11) 0.0550(14) 0.0328(12) 0.0030(10) 0.0049(9) -0.0046(10)
O2W 0.0241(10) 0.0386(11) 0.0323(11) 0.0040(9) 0.0058(8) 0.0068(9)

loop_
_atom_type_symbol
_atom_type_description
_atom_type_scat_dispersion_real
_atom_type_scat_dispersion_imag
_atom_type_scat_source
C C 0.0033 0.0016 'International Tables Vol C Tables 4.2.6.8 and 6.1.1.4'
H H 0.0000 0.0000 'International Tables Vol C Tables 4.2.6.8 and 6.1.1.4'
N N 0.0061 0.0033 'International Tables Vol C Tables 4.2.6.8 and 6.1.1.4'
O O 0.0106 0.0060 'International Tables Vol C Tables 4.2.6.8 and 6.1.1.4'
Cl Cl 0.1484 0.1585 'International Tables Vol C Tables 4.2.6.8 and 6.1.1.4'
Co Co 0.3494 0.9721 'International Tables Vol C Tables 4.2.6.8 and 6.1.1.4'

loop_
_geom_angle_atom_site_label_1
_geom_angle_atom_site_label_2
_geom_angle_atom_site_label_3
_geom_angle
_geom_angle_publ_flag
O2 C1 O1 124.1(3) ?
O2 C1 C2 119.1(3) ?
O1 C1 C2 116.8(3) ?
C7 C2 C3 118.6(3) ?
C7 C2 C1 119.3(3) ?
C3 C2 C1 121.9(3) ?
C2 C3 C4 120.6(3) ?
C2 C3 H3 119.7 ?
C4 C3 H3 119.7 ?
C5 C4 C3 118.8(3) ?
C5 C4 H4 120.6 ?
C3 C4 H4 120.6 ?
C6 C5 C4 121.5(3) ?
C6 C5 Cl1 118.5(3) ?
C4 C5 Cl1 119.9(3) ?
C5 C6 C7 119.4(3) ?
C5 C6 H6 120.3 ?
C7 C6 H6 120.3 ?
C2 C7 C6 120.9(3) ?
C2 C7 H7 119.5 ?
C6 C7 H7 119.5 ?
O4 C8 O3 124.8(3) ?
O4 C8 C9 118.8(3) ?
O3 C8 C9 116.3(3) ?
C14 C9 C10 118.5(3) ?
C14 C9 C8 120.1(3) ?
C10 C9 C8 121.3(3) ?
C11 C10 C9 121.1(3) ?
C11 C10 H10 119.4 ?
C9 C10 H10 119.4 ?
C12 C11 C10 119.1(3) ?
C12 C11 H11 120.5 ?
C10 C11 H11 120.5 ?
C11 C12 C13 121.4(3) ?
C11 C12 Cl2 119.7(3) ?
C13 C12 Cl2 118.8(3) ?
C12 C13 C14 119.2(3) ?
C12 C13 H13 120.4 ?
C14 C13 H13 120.4 ?
C9 C14 C13 120.6(3) ?
C9 C14 H14 119.7 ?
C13 C14 H14 119.7 ?
N1 C15 C16 123.9(3) ?
N1 C15 H15 118.1 ?
C16 C15 H15 118.1 ?
C17 C16 C15 119.4(3) ?
C17 C16 H16 120.3 ?
C15 C16 H16 120.3 ?
C16 C17 C18 119.1(3) ?
C16 C17 H17 120.4 ?
C18 C17 H17 120.4 ?
C26 C18 C17 117.6(3) ?
C26 C18 C19 118.5(3) ?
C17 C18 C19 123.9(3) ?
C20 C19 C18 121.8(3) ?
C20 C19 H19 119.1 ?
C18 C19 H19 119.1 ?
C19 C20 C21 121.1(3) ?
C19 C20 H20 119.5 ?
C21 C20 H20 119.5 ?
C25 C21 C22 116.2(3) ?
C25 C21 C20 119.1(3) ?
C22 C21 C20 124.7(3) ?
C23 C22 C21 120.3(3) ?
C23 C22 H22 119.9 ?
C21 C22 H22 119.9 ?
C22 C23 C24 119.4(3) ?
C22 C23 H23 120.3 ?
C24 C23 H23 120.3 ?
N2 C24 C23 122.3(3) ?
N2 C24 H24 118.8 ?
C23 C24 H24 118.8 ?
N2 C25 C21 123.0(3) ?
N2 C25 C26 117.5(3) ?
C21 C25 C26 119.4(3) ?
N1 C26 C18 123.2(3) ?
N1 C26 C25 116.7(3) ?
C18 C26 C25 120.1(3) ?
O3 Co1 O1 85.77(8) y
O3 Co1 O1W 92.24(9) y
O1 Co1 O1W 86.14(8) y
O3 Co1 N1 168.95(9) y
O1 Co1 N1 99.01(8) y
O1W Co1 N1 98.00(9) y
O3 Co1 N2 92.70(9) y
O1 Co1 N2 87.12(8) y
O1W Co1 N2 171.32(9) y
N1 Co1 N2 77.68(9) y
O3 Co1 O2W 88.20(8) y
O1 Co1 O2W 171.01(7) y
O1W Co1 O2W 87.45(7) y
N1 Co1 O2W 88.11(8) y
N2 Co1 O2W 99.82(8) y
C15 N1 C26 116.8(3) ?
C15 N1 Co1 129.0(2) ?
C26 N1 Co1 114.17(18) ?
C24 N2 C25 118.8(3) ?
C24 N2 Co1 127.2(2) ?
C25 N2 Co1 113.92(19) ?
C1 O1 Co1 122.04(18) ?
C8 O3 Co1 131.26(19) ?
Co1 O1W H1W 103.6 ?
Co1 O1W H2W 135.4 ?
H1W O1W H2W 108.4 ?
Co1 O2W H4W 114.7 ?
Co1 O2W H3W 99.4 ?
H4W O2W H3W 105.2 ?

loop_
_geom_bond_atom_site_label_1
_geom_bond_atom_site_label_2
_geom_bond_distance
_geom_bond_publ_flag
C1 O2 1.256(3) ?
C1 O1 1.259(3) ?
C1 C2 1.506(4) ?
C2 C7 1.379(4) ?
C2 C3 1.386(4) ?
C3 C4 1.387(4) ?
C3 H3 0.9300 ?
C4 C5 1.381(5) ?
C4 H4 0.9300 ?
C5 C6 1.351(5) ?
C5 Cl1 1.743(3) ?
C6 C7 1.386(5) ?
C6 H6 0.9300 ?
C7 H7 0.9300 ?
C8 O4 1.248(3) ?
C8 O3 1.267(3) ?
C8 C9 1.493(4) ?
C9 C14 1.384(4) ?
C9 C10 1.392(4) ?
C10 C11 1.377(4) ?
C10 H10 0.9300 ?
C11 C12 1.367(4) ?
C11 H11 0.9300 ?
C12 C13 1.377(5) ?
C12 Cl2 1.745(3) ?
C13 C14 1.384(5) ?
C13 H13 0.9300 ?
C14 H14 0.9300 ?
C15 N1 1.331(4) ?
C15 C16 1.386(4) ?
C15 H15 0.9300 ?
C16 C17 1.365(5) ?
C16 H16 0.9300 ?
C17 C18 1.408(5) ?
C17 H17 0.9300 ?
C18 C26 1.397(4) ?
C18 C19 1.438(5) ?
C19 C20 1.341(5) ?
C19 H19 0.9300 ?
C20 C21 1.428(5) ?
C20 H20 0.9300 ?
C21 C25 1.407(4) ?
C21 C22 1.412(5) ?
C22 C23 1.355(5) ?
C22 H22 0.9300 ?
C23 C24 1.397(4) ?
C23 H23 0.9300 ?
C24 N2 1.321(4) ?
C24 H24 0.9300 ?
C25 N2 1.347(4) ?
C25 C26 1.443(4) ?
C26 N1 1.366(4) ?
Co1 O3 2.070(2) y
Co1 O1 2.1008(19) y
Co1 O1W 2.118(2) y
Co1 N1 2.129(2) y
Co1 N2 2.144(2) y
Co1 O2W 2.1491(18) y
O1W H1W 0.8224 ?
O1W H2W 0.8185 ?
O2W H4W 0.8409 ?
O2W H3W 0.8408 ?

loop_
_geom_hbond_atom_site_label_D
_geom_hbond_atom_site_label_H
_geom_hbond_atom_site_label_A
_geom_hbond_site_symmetry_A
_geom_hbond_distance_DH
_geom_hbond_distance_HA
_geom_hbond_distance_DA
_geom_hbond_angle_DHA
O1W H2W O2W 2_666 0.82 1.93 2.751(3) 177.1
O2W H3W O4 . 0.84 1.76 2.585(3) 167.5
O1W H1W O2 . 0.82 1.93 2.713(3) 159.9
O2W H4W O2 1_655 0.84 1.87 2.690(3) 164.8
